data_1570254
loop_
_publ_author_name
'Zheng, Cheng-Yu'
'Zhao, Jin-Xin'
'Yuan, Chang-Hao'
'Peng, Xia'
'Geng, Meiyu'
'Ai, Jing'
'Fan, Yao-Yue'
'Yue, Jian-Min'

_publ_section_title
;
 Unprecedented sesterterpenoids, orientanoids A-C: discovery, bioinspired
 total synthesis and antitumor immunity.
;
_journal_issue 46
_journal_name_full 'Chemical science'
_journal_page_first 13410
_journal_page_last 13418
_journal_paper_doi 10.1039/d3sc04238c
_journal_volume 14
_journal_year 2023
_chemical_absolute_configuration rmad
_chemical_formula_moiety 'C25 H30 O6, 0.5(H2 O)'
_chemical_formula_sum 'C25 H31 O6.5'
_chemical_formula_weight 435.50
_space_group_crystal_system orthorhombic
_space_group_IT_number 18
_space_group_name_Hall 'P 2 2ab'
_space_group_name_H-M_alt 'P 21 21 2'
_atom_sites_solution_hydrogens mixed
_atom_sites_solution_primary direct
_audit_creation_date 2016-04-11
_audit_creation_method
;
Olex2 1.2
(compiled 2016.02.19 svn.r3266 for OlexSys, GUI svn.r5155)
;
_audit_update_record
;
2020-05-08 deposited with the CCDC.	2023-11-06 downloaded from the CCDC.
;
_cell_angle_alpha 90
_cell_angle_beta 90
_cell_angle_gamma 90
_cell_formula_units_Z 4
_cell_length_a 12.4675(9)
_cell_length_b 21.6679(15)
_cell_length_c 9.6367(6)
_cell_measurement_reflns_used 6778
_cell_measurement_temperature 296(2)
_cell_measurement_theta_max 68.391
_cell_measurement_theta_min 4.080
_cell_volume 2603.3(3)
_computing_cell_refinement 'SAINT v7.68A (Bruker, 2009)'
_computing_data_reduction 'SAINT v7.68A (Bruker, 2009)'
_computing_molecular_graphics 'Olex2 (Dolomanov et al., 2009)'
_computing_publication_material 'Olex2 (Dolomanov et al., 2009)'
_computing_structure_refinement 'ShelXL (Sheldrick, 2015)'
_computing_structure_solution 'ShelXS (Sheldrick, 2008)'
_diffrn_ambient_temperature 296.15
_diffrn_measured_fraction_theta_full 0.997
_diffrn_measured_fraction_theta_max 0.981
_diffrn_measurement_device_type 'Bruker APEX-II CCD'
_diffrn_measurement_method '\f and \w scans'
_diffrn_radiation_monochromator graphite
_diffrn_radiation_type CuK\a
_diffrn_radiation_wavelength 1.54178
_diffrn_reflns_av_R_equivalents 0.0511
_diffrn_reflns_av_unetI/netI 0.0413
_diffrn_reflns_Laue_measured_fraction_full 0.997
_diffrn_reflns_Laue_measured_fraction_max 0.981
_diffrn_reflns_limit_h_max 13
_diffrn_reflns_limit_h_min -15
_diffrn_reflns_limit_k_max 24
_diffrn_reflns_limit_k_min -25
_diffrn_reflns_limit_l_max 11
_diffrn_reflns_limit_l_min -11
_diffrn_reflns_number 16866
_diffrn_reflns_point_group_measured_fraction_full 0.989
_diffrn_reflns_point_group_measured_fraction_max 0.967
_diffrn_reflns_theta_full 67.679
_diffrn_reflns_theta_max 69.450
_diffrn_reflns_theta_min 4.080
_diffrn_standards_number 0
_exptl_absorpt_coefficient_mu 0.652
_exptl_absorpt_correction_T_max 0.7532
_exptl_absorpt_correction_T_min 0.4514
_exptl_absorpt_correction_type multi-scan
_exptl_absorpt_process_details
;
SADABS-2008/1 (Bruker,2008) was used for absorption correction.
wR2(int) was 0.1519 before and 0.0666 after correction.
The Ratio of minimum to maximum transmission is 0.5993.
The \l/2 correction factor is 0.0015.
;
_exptl_crystal_colour colourless
_exptl_crystal_density_diffrn 1.111
_exptl_crystal_density_method 'not measured'
_exptl_crystal_description block
_exptl_crystal_F_000 932
_exptl_crystal_size_max 0.2
_exptl_crystal_size_mid 0.18
_exptl_crystal_size_min 0.1
_refine_diff_density_max 0.121
_refine_diff_density_min -0.166
_refine_diff_density_rms 0.035
_refine_ls_abs_structure_details
;
 Flack x determined using 1765 quotients [(I+)-(I-)]/[(I+)+(I-)]
 (Parsons, Flack and Wagner, Acta Cryst. B69 (2013) 249-259).
;
_refine_ls_abs_structure_Flack -0.08(9)
_refine_ls_extinction_method none
_refine_ls_goodness_of_fit_ref 1.045
_refine_ls_hydrogen_treatment constr
_refine_ls_matrix_type full
_refine_ls_number_parameters 294
_refine_ls_number_reflns 4730
_refine_ls_number_restraints 0
_refine_ls_restrained_S_all 1.045
_refine_ls_R_factor_all 0.0393
_refine_ls_R_factor_gt 0.0369
_refine_ls_shift/su_max 0.001
_refine_ls_shift/su_mean 0.000
_refine_ls_structure_factor_coef Fsqd
_refine_ls_weighting_details 'w=1/[\s^2^(Fo^2^)+(0.0643P)^2^+0.0822P] where P=(Fo^2^+2Fc^2^)/3'
_refine_ls_weighting_scheme calc
_refine_ls_wR_factor_gt 0.1008
_refine_ls_wR_factor_ref 0.1031
_reflns_Friedel_coverage 0.733
_reflns_Friedel_fraction_full 0.979
_reflns_Friedel_fraction_max 0.949
_reflns_number_gt 4428
_reflns_number_total 4730
_reflns_threshold_expression 'I > 2\s(I)'
_cod_data_source_file d3sc04238c2.cif
_cod_data_source_block dm16180
_cod_depositor_comments 'Adding full bibliography for 1570253--1570262.cif.'
_cod_original_formula_sum 'C25 H31 O6.50'
_cod_database_code 1570254
_shelx_space_group_comment
;
The symmetry employed for this shelxl refinement is uniquely defined
by the following loop, which should always be used as a source of
symmetry information in preference to the above space-group names.
They are only intended as comments.
;
_shelx_estimated_absorpt_t_max 0.938
_shelx_estimated_absorpt_t_min 0.881
_olex2_refinement_description
;
1. Fixed Uiso
 At 1.2 times of:
  All C(H) groups, All C(H,H) groups
 At 1.5 times of:
  All C(H,H,H) groups, All O(H) groups, All O(H,H) groups
2. Others
 Fixed Sof: H7A(0.5) H7B(0.5)
3.a Free rotating group:
 O7(H7A,H7B)
3.b Ternary CH refined with riding coordinates:
 C1(H1), C8(H8)
3.c Secondary CH2 refined with riding coordinates:
 C2(H2A,H2B), C6(H6A,H6B), C9(H9A,H9B), C13(H13A,H13B), C1'(H1'A,H1'B)
3.d Aromatic/amide H refined with riding coordinates:
 C5'(H5'), C6'(H6')
3.e Idealised Me refined as rotating group:
 C14(H14A,H14B,H14C), C15(H15A,H15B,H15C), C8'(H8'A,H8'B,H8'C), C9'(H9'A,H9'B,
 H9'C), C10'(H10A,H10B,H10C)
3.f Idealised tetrahedral OH refined as rotating group:
 O6(H6)
;
_shelx_shelxl_version_number 2014/7
_olex2_submission_special_instructions 'No special instructions were received'

loop_
_space_group_symop_operation_xyz
'x, y, z'
'x+1/2, -y+1/2, -z'
'-x+1/2, y+1/2, -z'
'-x, -y, z'

loop_
_atom_site_label
_atom_site_type_symbol
_atom_site_fract_x
_atom_site_fract_y
_atom_site_fract_z
_atom_site_U_iso_or_equiv
_atom_site_adp_type
_atom_site_occupancy
_atom_site_site_symmetry_order
_atom_site_calc_flag
_atom_site_refinement_flags_posn
_atom_site_refinement_flags_adp
_atom_site_refinement_flags_occupancy
_atom_site_disorder_assembly
_atom_site_disorder_group
O1 O -0.59392(15) -0.79695(8) -0.57194(16) 0.0628(4) Uani 1 1 d . . . . .
O2 O -0.31302(11) -0.89193(6) -0.14048(13) 0.0414(3) Uani 1 1 d . . . . .
O3 O -0.11175(11) -0.82696(7) -0.22680(17) 0.0515(4) Uani 1 1 d . . . . .
O4 O -0.01376(12) -0.82817(9) -0.03482(19) 0.0668(5) Uani 1 1 d . . . . .
O5 O -0.3483(2) -0.78093(13) 0.3653(2) 0.0952(8) Uani 1 1 d . . . . .
O6 O -0.07770(14) -0.61232(7) -0.21690(18) 0.0597(4) Uani 1 1 d . . . . .
H6 H -0.0843 -0.6401 -0.2741 0.090 Uiso 1 1 calc GR . . . .
C1 C -0.45823(16) -0.87629(9) -0.2972(2) 0.0428(4) Uani 1 1 d . . . . .
H1 H -0.5054 -0.8967 -0.2300 0.051 Uiso 1 1 calc R . . . .
C2 C -0.51057(19) -0.87909(10) -0.4403(2) 0.0497(5) Uani 1 1 d . . . . .
H2A H -0.4605 -0.8946 -0.5090 0.060 Uiso 1 1 calc R . . . .
H2B H -0.5732 -0.9056 -0.4389 0.060 Uiso 1 1 calc R . . . .
C3 C -0.54186(16) -0.81311(9) -0.4722(2) 0.0453(4) Uani 1 1 d . . . . .
C4 C -0.49918(16) -0.77293(9) -0.3619(2) 0.0425(4) Uani 1 1 d . . . . .
C5 C -0.45402(14) -0.80840(9) -0.2643(2) 0.0395(4) Uani 1 1 d . . . . .
C6 C -0.39365(15) -0.79014(9) -0.1362(2) 0.0417(4) Uani 1 1 d . . . . .
H6A H -0.4357 -0.7994 -0.0542 0.050 Uiso 1 1 calc R . . . .
H6B H -0.3786 -0.7462 -0.1376 0.050 Uiso 1 1 calc R . . . .
C7 C -0.28819(15) -0.82706(8) -0.13431(19) 0.0367(4) Uani 1 1 d . . . . .
C8 C -0.22227(16) -0.81679(9) -0.2671(2) 0.0412(4) Uani 1 1 d . . . . .
H8 H -0.2332 -0.7754 -0.3056 0.049 Uiso 1 1 calc R . . . .
C9 C -0.26041(17) -0.86703(10) -0.3659(2) 0.0464(4) Uani 1 1 d . . . . .
H9A H -0.2014 -0.8936 -0.3930 0.056 Uiso 1 1 calc R . . . .
H9B H -0.2919 -0.8491 -0.4487 0.056 Uiso 1 1 calc R . . . .
C10 C -0.34462(17) -0.90327(8) -0.2832(2) 0.0429(4) Uani 1 1 d . . . . .
C11 C -0.20800(15) -0.81625(9) -0.0143(2) 0.0425(4) Uani 1 1 d . . . . .
C12 C -0.09952(17) -0.82415(9) -0.0885(2) 0.0469(5) Uani 1 1 d . . . . .
C13 C -0.2130(2) -0.86510(11) 0.1014(2) 0.0556(5) Uani 1 1 d . . . . .
H13A H -0.2174 -0.9059 0.0601 0.067 Uiso 1 1 calc R . . . .
H13B H -0.1478 -0.8632 0.1561 0.067 Uiso 1 1 calc R . . . .
C14 C -0.5069(2) -0.70463(11) -0.3740(3) 0.0587(6) Uani 1 1 d . . . . .
H14A H -0.4614 -0.6907 -0.4479 0.088 Uiso 1 1 calc GR . . . .
H14B H -0.4845 -0.6860 -0.2884 0.088 Uiso 1 1 calc GR . . . .
H14C H -0.5797 -0.6932 -0.3934 0.088 Uiso 1 1 calc GR . . . .
C15 C -0.3434(2) -0.97257(10) -0.3068(3) 0.0626(6) Uani 1 1 d . . . . .
H15A H -0.3903 -0.9922 -0.2412 0.094 Uiso 1 1 calc GR . . . .
H15B H -0.2718 -0.9879 -0.2947 0.094 Uiso 1 1 calc GR . . . .
H15C H -0.3674 -0.9814 -0.3993 0.094 Uiso 1 1 calc GR . . . .
C1' C -0.3076(2) -0.85514(14) 0.1939(3) 0.0670(7) Uani 1 1 d . . . . .
H1'A H -0.3054 -0.8847 0.2694 0.080 Uiso 1 1 calc R . . . .
H1'B H -0.3729 -0.8622 0.1416 0.080 Uiso 1 1 calc R . . . .
C2' C -0.30928(19) -0.79098(13) 0.2527(2) 0.0613(6) Uani 1 1 d . . . . .
C3' C -0.26161(16) -0.74006(11) 0.1704(2) 0.0480(5) Uani 1 1 d . . . . .
C4' C -0.21659(15) -0.75103(9) 0.04431(18) 0.0402(4) Uani 1 1 d . . . . .
C5' C -0.17375(15) -0.70146(9) -0.04434(19) 0.0420(4) Uani 1 1 d . . . . .
H5' H -0.1062 -0.7074 -0.0830 0.050 Uiso 1 1 calc R . . . .
C6' C -0.22386(18) -0.64911(10) -0.0734(2) 0.0489(5) Uani 1 1 d . . . . .
H6' H -0.2922 -0.6438 -0.0367 0.059 Uiso 1 1 calc R . . . .
C7' C -0.1795(2) -0.59729(10) -0.1611(2) 0.0568(5) Uani 1 1 d . . . . .
C8' C -0.2582(3) -0.58393(19) -0.2771(4) 0.0967(11) Uani 1 1 d . . . . .
H8'A H -0.2720 -0.6212 -0.3280 0.145 Uiso 1 1 calc GR . . . .
H8'B H -0.2283 -0.5535 -0.3383 0.145 Uiso 1 1 calc GR . . . .
H8'C H -0.3240 -0.5687 -0.2384 0.145 Uiso 1 1 calc GR . . . .
C9' C -0.1608(4) -0.54115(13) -0.0693(4) 0.0978(12) Uani 1 1 d . . . . .
H9'A H -0.1388 -0.5069 -0.1257 0.147 Uiso 1 1 calc GR . . . .
H9'B H -0.1059 -0.5503 -0.0027 0.147 Uiso 1 1 calc GR . . . .
H9'C H -0.2261 -0.5309 -0.0218 0.147 Uiso 1 1 calc GR . . . .
C10' C -0.2689(2) -0.67776(14) 0.2378(2) 0.0652(6) Uani 1 1 d . . . . .
H10A H -0.3389 -0.6607 0.2223 0.098 Uiso 1 1 calc GR . . . .
H10B H -0.2157 -0.6509 0.1986 0.098 Uiso 1 1 calc GR . . . .
H10C H -0.2566 -0.6818 0.3358 0.098 Uiso 1 1 calc GR . . . .
O7 O 0.0000 -0.5000 -0.3595(4) 0.132(2) Uani 1 2 d S T P . .
H7A H -0.0037 -0.5390 -0.3505 0.199 Uiso 0.5 1 d G . . . .
H7B H 0.0396 -0.4852 -0.2960 0.199 Uiso 0.5 1 d G . . . .

loop_
_atom_site_aniso_label
_atom_site_aniso_U_11
_atom_site_aniso_U_22
_atom_site_aniso_U_33
_atom_site_aniso_U_23
_atom_site_aniso_U_13
_atom_site_aniso_U_12
O1 0.0796(11) 0.0577(9) 0.0513(9) 0.0004(7) -0.0235(8) 0.0096(8)
O2 0.0490(7) 0.0368(6) 0.0383(6) 0.0066(5) -0.0063(6) -0.0063(6)
O3 0.0398(7) 0.0576(8) 0.0570(8) -0.0019(7) 0.0081(6) -0.0025(6)
O4 0.0417(8) 0.0757(11) 0.0829(11) -0.0132(10) -0.0133(8) 0.0050(7)
O5 0.1114(17) 0.1200(18) 0.0542(10) 0.0200(12) 0.0347(11) 0.0113(14)
O6 0.0692(10) 0.0506(8) 0.0594(9) -0.0042(7) 0.0151(8) -0.0138(7)
C1 0.0476(10) 0.0392(9) 0.0417(10) 0.0042(8) -0.0068(8) -0.0085(8)
C2 0.0610(12) 0.0411(10) 0.0470(10) -0.0017(8) -0.0154(10) -0.0056(9)
C3 0.0476(10) 0.0464(10) 0.0418(10) 0.0001(8) -0.0059(8) -0.0001(8)
C4 0.0430(9) 0.0420(10) 0.0425(9) -0.0015(8) -0.0006(9) 0.0038(7)
C5 0.0356(8) 0.0438(9) 0.0390(9) -0.0017(8) 0.0004(7) -0.0014(7)
C6 0.0381(9) 0.0489(10) 0.0379(9) -0.0056(8) 0.0011(8) -0.0009(8)
C7 0.0400(9) 0.0344(8) 0.0356(8) 0.0034(7) 0.0010(8) -0.0057(7)
C8 0.0414(9) 0.0404(9) 0.0417(9) 0.0037(8) 0.0055(8) -0.0010(7)
C9 0.0527(11) 0.0485(10) 0.0380(9) -0.0036(8) 0.0055(8) 0.0030(9)
C10 0.0522(11) 0.0361(9) 0.0403(9) 0.0021(8) -0.0079(8) -0.0013(8)
C11 0.0423(10) 0.0438(9) 0.0413(9) 0.0039(8) -0.0032(8) -0.0065(8)
C12 0.0424(10) 0.0400(9) 0.0582(11) -0.0033(8) -0.0018(9) -0.0027(8)
C13 0.0660(13) 0.0516(11) 0.0493(11) 0.0124(9) -0.0154(10) -0.0078(10)
C14 0.0741(15) 0.0437(11) 0.0583(13) -0.0036(10) -0.0071(12) 0.0094(10)
C15 0.0782(16) 0.0394(10) 0.0701(15) -0.0014(10) -0.0232(13) 0.0016(11)
C1' 0.0713(15) 0.0794(16) 0.0503(12) 0.0232(12) -0.0071(11) -0.0214(14)
C2' 0.0529(11) 0.0879(17) 0.0431(11) 0.0173(11) 0.0024(9) 0.0008(12)
C3' 0.0418(9) 0.0648(12) 0.0375(9) 0.0016(9) -0.0026(8) -0.0004(9)
C4' 0.0349(8) 0.0479(9) 0.0376(9) 0.0013(8) -0.0040(7) -0.0058(7)
C5' 0.0403(9) 0.0459(9) 0.0399(9) -0.0059(8) 0.0019(8) -0.0058(8)
C6' 0.0517(11) 0.0466(10) 0.0483(10) -0.0018(9) 0.0075(9) 0.0006(9)
C7' 0.0719(14) 0.0417(10) 0.0569(12) 0.0021(9) 0.0079(11) 0.0010(10)
C8' 0.093(2) 0.099(2) 0.098(2) 0.042(2) -0.007(2) 0.0059(18)
C9' 0.145(3) 0.0469(13) 0.101(2) -0.0196(15) 0.033(2) -0.0052(17)
C10' 0.0692(14) 0.0807(16) 0.0457(11) -0.0133(11) -0.0018(11) 0.0071(13)
O7 0.237(6) 0.085(2) 0.075(2) 0.000 0.000 -0.071(3)

loop_
_atom_type_symbol
_atom_type_description
_atom_type_scat_dispersion_real
_atom_type_scat_dispersion_imag
_atom_type_scat_source
C C 0.0181 0.0091 'International Tables Vol C Tables 4.2.6.8 and 6.1.1.4'
H H 0.0000 0.0000 'International Tables Vol C Tables 4.2.6.8 and 6.1.1.4'
O O 0.0492 0.0322 'International Tables Vol C Tables 4.2.6.8 and 6.1.1.4'

loop_
_geom_angle_atom_site_label_1
_geom_angle_atom_site_label_2
_geom_angle_atom_site_label_3
_geom_angle
_geom_angle_site_symmetry_1
_geom_angle_site_symmetry_3
_geom_angle_publ_flag
C7 O2 C10 105.23(13) . . ?
C12 O3 C8 111.53(16) . . ?
C7' O6 H6 109.5 . . ?
C2 C1 H1 108.8 . . ?
C2 C1 C10 117.23(18) . . ?
C5 C1 H1 108.8 . . ?
C5 C1 C2 104.12(15) . . ?
C5 C1 C10 108.70(15) . . ?
C10 C1 H1 108.8 . . ?
C1 C2 H2A 110.8 . . ?
C1 C2 H2B 110.8 . . ?
H2A C2 H2B 108.9 . . ?
C3 C2 C1 104.81(16) . . ?
C3 C2 H2A 110.8 . . ?
C3 C2 H2B 110.8 . . ?
O1 C3 C2 124.87(19) . . ?
O1 C3 C4 126.53(19) . . ?
C4 C3 C2 108.60(16) . . ?
C3 C4 C14 120.52(18) . . ?
C5 C4 C3 108.63(18) . . ?
C5 C4 C14 130.8(2) . . ?
C4 C5 C1 113.47(17) . . ?
C4 C5 C6 129.64(18) . . ?
C6 C5 C1 116.68(16) . . ?
C5 C6 H6A 110.2 . . ?
C5 C6 H6B 110.2 . . ?
C5 C6 C7 107.56(15) . . ?
H6A C6 H6B 108.5 . . ?
C7 C6 H6A 110.2 . . ?
C7 C6 H6B 110.2 . . ?
O2 C7 C6 108.85(14) . . ?
O2 C7 C8 102.82(14) . . ?
O2 C7 C11 108.51(14) . . ?
C6 C7 C11 118.85(15) . . ?
C8 C7 C6 111.81(15) . . ?
C8 C7 C11 104.77(14) . . ?
O3 C8 C7 105.30(15) . . ?
O3 C8 H8 111.9 . . ?
O3 C8 C9 110.86(16) . . ?
C7 C8 H8 111.9 . . ?
C9 C8 C7 104.50(15) . . ?
C9 C8 H8 111.9 . . ?
C8 C9 H9A 110.8 . . ?
C8 C9 H9B 110.8 . . ?
C8 C9 C10 104.72(15) . . ?
H9A C9 H9B 108.9 . . ?
C10 C9 H9A 110.8 . . ?
C10 C9 H9B 110.8 . . ?
O2 C10 C1 105.59(16) . . ?
O2 C10 C9 102.71(15) . . ?
O2 C10 C15 107.86(16) . . ?
C9 C10 C1 112.95(16) . . ?
C15 C10 C1 111.83(17) . . ?
C15 C10 C9 114.9(2) . . ?
C12 C11 C7 101.75(16) . . ?
C13 C11 C7 114.31(15) . . ?
C13 C11 C12 107.20(18) . . ?
C4' C11 C7 111.83(15) . . ?
C4' C11 C12 109.67(15) . . ?
C4' C11 C13 111.48(17) . . ?
O3 C12 C11 111.50(18) . . ?
O4 C12 O3 122.0(2) . . ?
O4 C12 C11 126.5(2) . . ?
C11 C13 H13A 109.3 . . ?
C11 C13 H13B 109.3 . . ?
H13A C13 H13B 108.0 . . ?
C1' C13 C11 111.4(2) . . ?
C1' C13 H13A 109.3 . . ?
C1' C13 H13B 109.3 . . ?
C4 C14 H14A 109.5 . . ?
C4 C14 H14B 109.5 . . ?
C4 C14 H14C 109.5 . . ?
H14A C14 H14B 109.5 . . ?
H14A C14 H14C 109.5 . . ?
H14B C14 H14C 109.5 . . ?
C10 C15 H15A 109.5 . . ?
C10 C15 H15B 109.5 . . ?
C10 C15 H15C 109.5 . . ?
H15A C15 H15B 109.5 . . ?
H15A C15 H15C 109.5 . . ?
H15B C15 H15C 109.5 . . ?
C13 C1' H1'A 109.3 . . ?
C13 C1' H1'B 109.3 . . ?
C13 C1' C2' 111.7(2) . . ?
H1'A C1' H1'B 107.9 . . ?
C2' C1' H1'A 109.3 . . ?
C2' C1' H1'B 109.3 . . ?
O5 C2' C1' 120.7(2) . . ?
O5 C2' C3' 120.5(3) . . ?
C3' C2' C1' 118.81(19) . . ?
C2' C3' C10' 114.4(2) . . ?
C4' C3' C2' 120.9(2) . . ?
C4' C3' C10' 124.7(2) . . ?
C3' C4' C11 121.45(18) . . ?
C3' C4' C5' 122.74(18) . . ?
C5' C4' C11 115.81(15) . . ?
C4' C5' H5' 117.4 . . ?
C6' C5' C4' 125.18(19) . . ?
C6' C5' H5' 117.4 . . ?
C5' C6' H6' 117.2 . . ?
C5' C6' C7' 125.6(2) . . ?
C7' C6' H6' 117.2 . . ?
O6 C7' C6' 111.69(19) . . ?
O6 C7' C8' 110.1(2) . . ?
O6 C7' C9' 105.5(2) . . ?
C6' C7' C8' 108.5(2) . . ?
C6' C7' C9' 109.0(2) . . ?
C8' C7' C9' 112.0(3) . . ?
C7' C8' H8'A 109.5 . . ?
C7' C8' H8'B 109.5 . . ?
C7' C8' H8'C 109.5 . . ?
H8'A C8' H8'B 109.5 . . ?
H8'A C8' H8'C 109.5 . . ?
H8'B C8' H8'C 109.5 . . ?
C7' C9' H9'A 109.5 . . ?
C7' C9' H9'B 109.5 . . ?
C7' C9' H9'C 109.5 . . ?
H9'A C9' H9'B 109.5 . . ?
H9'A C9' H9'C 109.5 . . ?
H9'B C9' H9'C 109.5 . . ?
C3' C10' H10A 109.5 . . ?
C3' C10' H10B 109.5 . . ?
C3' C10' H10C 109.5 . . ?
H10A C10' H10B 109.5 . . ?
H10A C10' H10C 109.5 . . ?
H10B C10' H10C 109.5 . . ?
H7A O7 H7B 109.5 . . ?

loop_
_geom_bond_atom_site_label_1
_geom_bond_atom_site_label_2
_geom_bond_distance
_geom_bond_site_symmetry_2
_geom_bond_publ_flag
O1 C3 1.212(2) . ?
O2 C7 1.440(2) . ?
O2 C10 1.451(2) . ?
O3 C8 1.448(3) . ?
O3 C12 1.342(3) . ?
O4 C12 1.191(3) . ?
O5 C2' 1.209(3) . ?
O6 H6 0.8200 . ?
O6 C7' 1.416(3) . ?
C1 H1 0.9800 . ?
C1 C2 1.527(3) . ?
C1 C5 1.506(3) . ?
C1 C10 1.538(3) . ?
C2 H2A 0.9700 . ?
C2 H2B 0.9700 . ?
C2 C3 1.513(3) . ?
C3 C4 1.473(3) . ?
C4 C5 1.339(3) . ?
C4 C14 1.488(3) . ?
C5 C6 1.499(3) . ?
C6 H6A 0.9700 . ?
C6 H6B 0.9700 . ?
C6 C7 1.539(3) . ?
C7 C8 1.537(2) . ?
C7 C11 1.547(2) . ?
C8 H8 0.9800 . ?
C8 C9 1.523(3) . ?
C9 H9A 0.9700 . ?
C9 H9B 0.9700 . ?
C9 C10 1.535(3) . ?
C10 C15 1.519(3) . ?
C11 C12 1.540(3) . ?
C11 C13 1.539(3) . ?
C11 C4' 1.526(3) . ?
C13 H13A 0.9700 . ?
C13 H13B 0.9700 . ?
C13 C1' 1.494(4) . ?
C14 H14A 0.9600 . ?
C14 H14B 0.9600 . ?
C14 H14C 0.9600 . ?
C15 H15A 0.9600 . ?
C15 H15B 0.9600 . ?
C15 H15C 0.9600 . ?
C1' H1'A 0.9700 . ?
C1' H1'B 0.9700 . ?
C1' C2' 1.501(4) . ?
C2' C3' 1.483(3) . ?
C3' C4' 1.359(3) . ?
C3' C10' 1.501(3) . ?
C4' C5' 1.473(3) . ?
C5' H5' 0.9300 . ?
C5' C6' 1.325(3) . ?
C6' H6' 0.9300 . ?
C6' C7' 1.510(3) . ?
C7' C8' 1.515(4) . ?
C7' C9' 1.522(4) . ?
C8' H8'A 0.9600 . ?
C8' H8'B 0.9600 . ?
C8' H8'C 0.9600 . ?
C9' H9'A 0.9600 . ?
C9' H9'B 0.9600 . ?
C9' H9'C 0.9600 . ?
C10' H10A 0.9600 . ?
C10' H10B 0.9600 . ?
C10' H10C 0.9600 . ?
O7 H7A 0.8500 . ?
O7 H7B 0.8498 . ?

loop_
_geom_hbond_atom_site_label_D
_geom_hbond_atom_site_label_H
_geom_hbond_atom_site_label_A
_geom_hbond_distance_DH
_geom_hbond_distance_HA
_geom_hbond_distance_DA
_geom_hbond_angle_DHA
_geom_hbond_site_symmetry_A
O6 H6 O1 0.82 2.02 2.837(2) 174.6 2_534

loop_
_geom_torsion_atom_site_label_1
_geom_torsion_atom_site_label_2
_geom_torsion_atom_site_label_3
_geom_torsion_atom_site_label_4
_geom_torsion
_geom_torsion_site_symmetry_1
_geom_torsion_site_symmetry_2
_geom_torsion_site_symmetry_3
_geom_torsion_site_symmetry_4
_geom_torsion_publ_flag
O1 C3 C4 C5 174.9(2) . . . . ?
O1 C3 C4 C14 -7.4(3) . . . . ?
O2 C7 C8 O3 -90.52(16) . . . . ?
O2 C7 C8 C9 26.35(18) . . . . ?
O2 C7 C11 C12 89.79(17) . . . . ?
O2 C7 C11 C13 -25.4(2) . . . . ?
O2 C7 C11 C4' -153.24(15) . . . . ?
O3 C8 C9 C10 112.33(17) . . . . ?
O5 C2' C3' C4' 179.3(2) . . . . ?
O5 C2' C3' C10' -1.1(3) . . . . ?
C1 C2 C3 O1 -173.4(2) . . . . ?
C1 C2 C3 C4 6.2(2) . . . . ?
C1 C5 C6 C7 44.2(2) . . . . ?
C2 C1 C5 C4 2.7(2) . . . . ?
C2 C1 C5 C6 -172.58(16) . . . . ?
C2 C1 C10 O2 177.31(15) . . . . ?
C2 C1 C10 C9 65.8(2) . . . . ?
C2 C1 C10 C15 -65.6(2) . . . . ?
C2 C3 C4 C5 -4.8(2) . . . . ?
C2 C3 C4 C14 173.0(2) . . . . ?
C3 C4 C5 C1 1.2(2) . . . . ?
C3 C4 C5 C6 175.74(18) . . . . ?
C4 C5 C6 C7 -130.2(2) . . . . ?
C5 C1 C2 C3 -5.3(2) . . . . ?
C5 C1 C10 O2 59.68(18) . . . . ?
C5 C1 C10 C9 -51.8(2) . . . . ?
C5 C1 C10 C15 176.73(18) . . . . ?
C5 C6 C7 O2 -56.57(19) . . . . ?
C5 C6 C7 C8 56.34(19) . . . . ?
C5 C6 C7 C11 178.60(15) . . . . ?
C6 C7 C8 O3 152.86(15) . . . . ?
C6 C7 C8 C9 -90.27(18) . . . . ?
C6 C7 C11 C12 -145.22(17) . . . . ?
C6 C7 C11 C13 99.6(2) . . . . ?
C6 C7 C11 C4' -28.2(2) . . . . ?
C7 O2 C10 C1 -75.04(17) . . . . ?
C7 O2 C10 C9 43.51(18) . . . . ?
C7 O2 C10 C15 165.26(18) . . . . ?
C7 C8 C9 C10 -0.6(2) . . . . ?
C7 C11 C12 O3 10.0(2) . . . . ?
C7 C11 C12 O4 -169.2(2) . . . . ?
C7 C11 C13 C1' -76.9(2) . . . . ?
C7 C11 C4' C3' 107.19(19) . . . . ?
C7 C11 C4' C5' -72.5(2) . . . . ?
C8 O3 C12 O4 -176.1(2) . . . . ?
C8 O3 C12 C11 4.6(2) . . . . ?
C8 C7 C11 C12 -19.49(17) . . . . ?
C8 C7 C11 C13 -134.66(18) . . . . ?
C8 C7 C11 C4' 97.48(17) . . . . ?
C8 C9 C10 O2 -25.07(19) . . . . ?
C8 C9 C10 C1 88.18(19) . . . . ?
C8 C9 C10 C15 -141.90(18) . . . . ?
C10 O2 C7 C6 74.75(17) . . . . ?
C10 O2 C7 C8 -43.96(18) . . . . ?
C10 O2 C7 C11 -154.56(15) . . . . ?
C10 C1 C2 C3 -125.34(19) . . . . ?
C10 C1 C5 C4 128.38(18) . . . . ?
C10 C1 C5 C6 -46.9(2) . . . . ?
C11 C7 C8 O3 22.85(17) . . . . ?
C11 C7 C8 C9 139.72(16) . . . . ?
C11 C13 C1' C2' -54.8(3) . . . . ?
C11 C4' C5' C6' 132.5(2) . . . . ?
C12 O3 C8 C7 -17.5(2) . . . . ?
C12 O3 C8 C9 -129.96(17) . . . . ?
C12 C11 C13 C1' 171.16(18) . . . . ?
C12 C11 C4' C3' -140.73(19) . . . . ?
C12 C11 C4' C5' 39.5(2) . . . . ?
C13 C11 C12 O3 130.31(18) . . . . ?
C13 C11 C12 O4 -48.9(3) . . . . ?
C13 C11 C4' C3' -22.2(2) . . . . ?
C13 C11 C4' C5' 158.11(18) . . . . ?
C13 C1' C2' O5 -149.8(2) . . . . ?
C13 C1' C2' C3' 29.8(3) . . . . ?
C14 C4 C5 C1 -176.2(2) . . . . ?
C14 C4 C5 C6 -1.7(4) . . . . ?
C1' C2' C3' C4' -0.3(3) . . . . ?
C1' C2' C3' C10' 179.2(2) . . . . ?
C2' C3' C4' C11 -3.2(3) . . . . ?
C2' C3' C4' C5' 176.50(19) . . . . ?
C3' C4' C5' C6' -47.2(3) . . . . ?
C4' C11 C12 O3 -108.51(18) . . . . ?
C4' C11 C12 O4 72.3(3) . . . . ?
C4' C11 C13 C1' 51.1(2) . . . . ?
C4' C5' C6' C7' 178.31(19) . . . . ?
C5' C6' C7' O6 3.2(3) . . . . ?
C5' C6' C7' C8' 124.8(3) . . . . ?
C5' C6' C7' C9' -113.0(3) . . . . ?
C10' C3' C4' C11 177.3(2) . . . . ?
C10' C3' C4' C5' -3.0(3) . . . . ?

loop_
_smtbx_masks_void_nr
_smtbx_masks_void_average_x
_smtbx_masks_void_average_y
_smtbx_masks_void_average_z
_smtbx_masks_void_volume
_smtbx_masks_void_count_electrons
_smtbx_masks_void_content
1 0.000 0.000 -0.611 246.4 69.1 ?
2 0.500 0.500 -0.448 246.4 69.1 ?
